data_7213700
loop_
_publ_author_name
'Wang, Ji-Liang'
'Xu, Jia-Su'
'Wang, Dong-Yun'
'Wang, Hui'
'Li, Zhan-Ting'
'Zhang, Dan-Wei'

_publ_section_title
;
 Anti-parallel sheet structures of side-chain-free \g-, \d-, and
 \e-dipeptides stabilized by benzene--pentafluorobenzene stacking
;
_journal_issue 10
_journal_name_full CrystEngComm
_journal_page_first 2078
_journal_paper_doi 10.1039/c3ce42060d
_journal_volume 16
_journal_year 2014
_chemical_formula_sum 'C25 H28 F5 N3 O3'
_chemical_formula_weight 513.50
_chemical_name_systematic
; 
 ? 
;
_space_group_IT_number 14
_symmetry_cell_setting monoclinic
_symmetry_space_group_name_Hall '-P 2ybc'
_symmetry_space_group_name_H-M 'P 1 21/c 1'
_atom_sites_solution_hydrogens geom
_atom_sites_solution_primary direct
_atom_sites_solution_secondary difmap
_audit_creation_method SHELXL-97
_cell_angle_alpha 90.00
_cell_angle_beta 100.231(2)
_cell_angle_gamma 90.00
_cell_formula_units_Z 4
_cell_length_a 18.850(3)
_cell_length_b 9.5190(13)
_cell_length_c 13.5917(19)
_cell_measurement_reflns_used 8125
_cell_measurement_temperature 140(2)
_cell_measurement_theta_max 30.52
_cell_measurement_theta_min 2.40
_cell_volume 2400.0(6)
_computing_cell_refinement 'Bruker SAINT'
_computing_data_collection 'Bruker APEX2'
_computing_data_reduction 'Bruker SAINT'
_computing_molecular_graphics 'Bruker SHELXTL'
_computing_publication_material 'Bruker SHELXTL'
_computing_structure_refinement 'SHELXL-97 (Sheldrick, 2008)'
_computing_structure_solution 'SHELXS-97 (Sheldrick, 2008)'
_diffrn_ambient_temperature 140(2)
_diffrn_measured_fraction_theta_full 0.998
_diffrn_measured_fraction_theta_max 0.998
_diffrn_measurement_device_type 'Bruker APEX-II CCD'
_diffrn_measurement_method '\f and \w scans'
_diffrn_radiation_monochromator graphite
_diffrn_radiation_source 'fine-focus sealed tube'
_diffrn_radiation_type MoK\a
_diffrn_radiation_wavelength 0.71073
_diffrn_reflns_av_R_equivalents 0.0516
_diffrn_reflns_av_sigmaI/netI 0.0426
_diffrn_reflns_limit_h_max 23
_diffrn_reflns_limit_h_min -23
_diffrn_reflns_limit_k_max 9
_diffrn_reflns_limit_k_min -11
_diffrn_reflns_limit_l_max 16
_diffrn_reflns_limit_l_min -16
_diffrn_reflns_number 16414
_diffrn_reflns_theta_full 26.00
_diffrn_reflns_theta_max 26.00
_diffrn_reflns_theta_min 2.40
_exptl_absorpt_coefficient_mu 0.120
_exptl_absorpt_correction_T_max 0.9964
_exptl_absorpt_correction_T_min 0.9649
_exptl_absorpt_correction_type multi-scan
_exptl_absorpt_process_details sadabs
_exptl_crystal_colour colourless
_exptl_crystal_density_diffrn 1.421
_exptl_crystal_density_method 'not measured'
_exptl_crystal_description plate
_exptl_crystal_F_000 1072
_exptl_crystal_size_max 0.30
_exptl_crystal_size_mid 0.20
_exptl_crystal_size_min 0.03
_refine_diff_density_max 0.471
_refine_diff_density_min -0.410
_refine_diff_density_rms 0.110
_refine_ls_extinction_coef 0.0053(16)
_refine_ls_extinction_expression Fc^*^=kFc[1+0.001xFc^2^\l^3^/sin(2\q)]^-1/4^
_refine_ls_extinction_method SHELXL
_refine_ls_goodness_of_fit_ref 1.233
_refine_ls_hydrogen_treatment constr
_refine_ls_matrix_type full
_refine_ls_number_parameters 326
_refine_ls_number_reflns 4702
_refine_ls_number_restraints 0
_refine_ls_restrained_S_all 1.233
_refine_ls_R_factor_all 0.0922
_refine_ls_R_factor_gt 0.0811
_refine_ls_shift/su_max 0.002
_refine_ls_shift/su_mean 0.001
_refine_ls_structure_factor_coef Fsqd
_refine_ls_weighting_details 'calc w=1/[\s^2^(Fo^2^)+(0.1163P)^2^+10.8368P] where P=(Fo^2^+2Fc^2^)/3'
_refine_ls_weighting_scheme calc
_refine_ls_wR_factor_gt 0.3056
_refine_ls_wR_factor_ref 0.3173
_reflns_number_gt 3951
_reflns_number_total 4702
_reflns_threshold_expression >2sigma(I)
_cod_data_source_file c3ce42060d.txt
_cod_data_source_block dm13126
_cod_depositor_comments
;
The following automatic conversions were performed:

'_symmetry_cell_setting' value 'Monoclinic' changed to 'monoclinic'
according to
/usr/data/users/saulius/automatic-downloads/current/RSC/lib/dictionaries/cif_core.dic
dictionary named 'cif_core.dic' version 2.4.2 from 2011-04-26.

Automatic conversion script
Id: cif_fix_values 2281 2013-09-26 08:29:07Z andrius 
;
_cod_original_cell_volume 2400.1(6)
_cod_original_sg_symbol_H-M P2(1)/c
_cod_database_code 7213700

loop_
_symmetry_equiv_pos_as_xyz
'x, y, z'
'-x, y+1/2, -z+1/2'
'-x, -y, -z'
'x, -y-1/2, z-1/2'

loop_
_atom_site_label
_atom_site_type_symbol
_atom_site_fract_x
_atom_site_fract_y
_atom_site_fract_z
_atom_site_U_iso_or_equiv
_atom_site_adp_type
_atom_site_occupancy
_atom_site_symmetry_multiplicity
_atom_site_calc_flag
_atom_site_refinement_flags
F1 F 0.85200(18) 0.1129(3) -0.3892(2) 0.0375(8) Uani 1 1 d .
F2 F 0.96305(18) 0.2674(3) -0.4291(2) 0.0376(8) Uani 1 1 d .
F3 F 1.02187(17) 0.4701(4) -0.2995(3) 0.0451(9) Uani 1 1 d .
F4 F 0.9696(2) 0.5162(4) -0.1292(3) 0.0516(10) Uani 1 1 d .
F5 F 0.85860(17) 0.3654(3) -0.0882(2) 0.0385(8) Uani 1 1 d .
O1 O 0.7976(2) 0.0100(4) -0.2194(3) 0.0327(8) Uani 1 1 d .
O2 O 0.5092(2) 0.3500(4) 0.2177(3) 0.0350(9) Uani 1 1 d .
O3 O 0.2736(2) 0.0029(3) 0.7226(3) 0.0323(8) Uani 1 1 d .
N1 N 0.7389(2) 0.2041(4) -0.1799(3) 0.0267(9) Uani 1 1 d .
H1 H 0.7358 0.2961 -0.1851 0.032 Uiso 1 1 calc R
N2 N 0.4765(2) 0.1507(4) 0.2845(3) 0.0293(9) Uani 1 1 d .
H2 H 0.4774 0.0582 0.2849 0.035 Uiso 1 1 calc R
N3 N 0.2199(2) 0.2081(4) 0.7555(3) 0.0274(9) Uani 1 1 d .
H3 H 0.2143 0.2961 0.7358 0.033 Uiso 1 1 calc R
C1 C 0.8813(3) 0.2102(5) -0.3229(3) 0.0278(10) Uani 1 1 d .
C2 C 0.9370(3) 0.2872(5) -0.3446(4) 0.0290(11) Uani 1 1 d .
C3 C 0.9677(3) 0.3913(6) -0.2788(4) 0.0326(11) Uani 1 1 d .
C4 C 0.9396(3) 0.4161(6) -0.1933(4) 0.0327(11) Uani 1 1 d .
C5 C 0.8830(3) 0.3382(5) -0.1738(3) 0.0278(10) Uani 1 1 d .
C6 C 0.8514(3) 0.2326(5) -0.2368(3) 0.0238(10) Uani 1 1 d .
C7 C 0.7926(3) 0.1382(5) -0.2123(3) 0.0242(10) Uani 1 1 d .
C8 C 0.6847(3) 0.1268(5) -0.1354(4) 0.0269(10) Uani 1 1 d .
H8A H 0.7046 0.0347 -0.1103 0.032 Uiso 1 1 calc R
H8B H 0.6415 0.1096 -0.1870 0.032 Uiso 1 1 calc R
C9 C 0.6638(3) 0.2113(5) -0.0495(4) 0.0304(11) Uani 1 1 d .
H9A H 0.7081 0.2436 -0.0049 0.036 Uiso 1 1 calc R
H9B H 0.6365 0.2956 -0.0770 0.036 Uiso 1 1 calc R
C10 C 0.6183(2) 0.1273(5) 0.0116(4) 0.0262(10) Uani 1 1 d .
H10A H 0.5767 0.0861 -0.0340 0.031 Uiso 1 1 calc R
H10B H 0.6475 0.0490 0.0454 0.031 Uiso 1 1 calc R
C11 C 0.5907(3) 0.2163(5) 0.0897(4) 0.0285(11) Uani 1 1 d .
H11A H 0.6321 0.2625 0.1324 0.034 Uiso 1 1 calc R
H11B H 0.5589 0.2909 0.0555 0.034 Uiso 1 1 calc R
C12 C 0.5493(3) 0.1317(5) 0.1553(4) 0.0310(11) Uani 1 1 d .
H12A H 0.5834 0.0683 0.1980 0.037 Uiso 1 1 calc R
H12B H 0.5135 0.0723 0.1120 0.037 Uiso 1 1 calc R
C13 C 0.5104(2) 0.2204(5) 0.2218(4) 0.0251(10) Uani 1 1 d .
C14 C 0.4380(3) 0.2246(5) 0.3525(4) 0.0280(10) Uani 1 1 d .
H14A H 0.4014 0.2868 0.3132 0.034 Uiso 1 1 calc R
H14B H 0.4724 0.2845 0.3975 0.034 Uiso 1 1 calc R
C15 C 0.4007(3) 0.1255(5) 0.4155(4) 0.0308(11) Uani 1 1 d .
H15A H 0.3647 0.0679 0.3711 0.037 Uiso 1 1 calc R
H15B H 0.4367 0.0614 0.4538 0.037 Uiso 1 1 calc R
C16 C 0.3635(3) 0.2084(5) 0.4871(4) 0.0263(10) Uani 1 1 d .
H16A H 0.3259 0.2684 0.4477 0.032 Uiso 1 1 calc R
H16B H 0.3993 0.2712 0.5273 0.032 Uiso 1 1 calc R
C17 C 0.3288(3) 0.1176(5) 0.5578(4) 0.0292(11) Uani 1 1 d .
H17A H 0.2939 0.0524 0.5184 0.035 Uiso 1 1 calc R
H17B H 0.3663 0.0607 0.6001 0.035 Uiso 1 1 calc R
C18 C 0.2901(3) 0.2078(5) 0.6242(4) 0.0280(10) Uani 1 1 d .
H18A H 0.3242 0.2797 0.6572 0.034 Uiso 1 1 calc R
H18B H 0.2500 0.2576 0.5814 0.034 Uiso 1 1 calc R
C19 C 0.2600(2) 0.1274(5) 0.7043(4) 0.0250(10) Uani 1 1 d .
C20 C 0.1854(2) 0.1702(5) 0.8365(3) 0.0255(10) Uani 1 1 d .
C21 C 0.1963(3) 0.0428(5) 0.8872(3) 0.0257(10) Uani 1 1 d .
H21 H 0.2275 -0.0260 0.8674 0.031 Uiso 1 1 calc R
C22 C 0.1611(3) 0.0174(5) 0.9669(4) 0.0289(10) Uani 1 1 d .
H22 H 0.1688 -0.0693 1.0017 0.035 Uiso 1 1 calc R
C23 C 0.1150(3) 0.1158(6) 0.9967(4) 0.0367(12) Uani 1 1 d .
H23 H 0.0908 0.0964 1.0508 0.044 Uiso 1 1 calc R
C25 C 0.1402(3) 0.2700(6) 0.8679(4) 0.0331(11) Uani 1 1 d .
H25 H 0.1337 0.3580 0.8347 0.040 Uiso 1 1 calc R
C24 C 0.1049(3) 0.2432(6) 0.9463(4) 0.0382(13) Uani 1 1 d .
H24 H 0.0736 0.3119 0.9660 0.046 Uiso 1 1 calc R

loop_
_atom_site_aniso_label
_atom_site_aniso_U_11
_atom_site_aniso_U_22
_atom_site_aniso_U_33
_atom_site_aniso_U_23
_atom_site_aniso_U_13
_atom_site_aniso_U_12
F1 0.060(2) 0.0301(16) 0.0263(15) -0.0076(12) 0.0192(14) -0.0112(14)
F2 0.0456(18) 0.0383(17) 0.0357(17) 0.0034(13) 0.0257(14) 0.0031(13)
F3 0.0329(16) 0.051(2) 0.054(2) 0.0035(16) 0.0148(15) -0.0113(14)
F4 0.053(2) 0.055(2) 0.046(2) -0.0193(17) 0.0071(16) -0.0247(17)
F5 0.0489(18) 0.0448(18) 0.0246(15) -0.0113(13) 0.0144(13) -0.0087(14)
O1 0.046(2) 0.0212(17) 0.0350(19) -0.0004(14) 0.0185(16) 0.0001(15)
O2 0.044(2) 0.0190(18) 0.046(2) -0.0007(15) 0.0212(17) -0.0010(15)
O3 0.043(2) 0.0175(16) 0.041(2) 0.0017(14) 0.0179(16) 0.0015(14)
N1 0.035(2) 0.0176(18) 0.030(2) -0.0001(16) 0.0142(17) -0.0029(16)
N2 0.031(2) 0.0176(19) 0.043(2) -0.0014(17) 0.0173(18) 0.0015(16)
N3 0.033(2) 0.0195(19) 0.031(2) 0.0044(16) 0.0110(17) 0.0042(16)
C1 0.041(3) 0.021(2) 0.022(2) 0.0004(18) 0.009(2) 0.004(2)
C2 0.032(2) 0.033(3) 0.024(2) 0.005(2) 0.0114(19) 0.009(2)
C3 0.028(2) 0.033(3) 0.038(3) 0.006(2) 0.008(2) -0.001(2)
C4 0.029(2) 0.038(3) 0.029(3) -0.006(2) 0.000(2) -0.003(2)
C5 0.033(2) 0.029(2) 0.021(2) -0.0001(19) 0.0048(18) 0.002(2)
C6 0.029(2) 0.022(2) 0.022(2) 0.0017(17) 0.0079(18) 0.0019(18)
C7 0.032(2) 0.023(2) 0.018(2) 0.0005(17) 0.0047(18) 0.0007(18)
C8 0.028(2) 0.022(2) 0.032(2) 0.0001(19) 0.0099(19) -0.0034(18)
C9 0.035(3) 0.023(2) 0.035(3) -0.001(2) 0.012(2) -0.002(2)
C10 0.023(2) 0.022(2) 0.034(3) -0.0004(19) 0.0073(19) -0.0005(18)
C11 0.031(2) 0.022(2) 0.035(3) -0.0020(19) 0.011(2) -0.0039(19)
C12 0.035(3) 0.021(2) 0.041(3) 0.000(2) 0.017(2) 0.0004(19)
C13 0.022(2) 0.022(2) 0.033(3) 0.0005(19) 0.0063(18) -0.0004(17)
C14 0.033(3) 0.020(2) 0.033(3) -0.0026(19) 0.012(2) 0.0016(19)
C15 0.034(3) 0.021(2) 0.041(3) -0.001(2) 0.016(2) -0.0008(19)
C16 0.026(2) 0.024(2) 0.029(2) -0.0005(19) 0.0063(19) 0.0027(19)
C17 0.034(3) 0.023(2) 0.035(3) 0.0006(19) 0.015(2) 0.0018(19)
C18 0.034(3) 0.022(2) 0.030(2) 0.0039(19) 0.011(2) 0.0020(19)
C19 0.027(2) 0.020(2) 0.028(2) 0.0001(18) 0.0062(18) -0.0006(18)
C20 0.024(2) 0.026(2) 0.027(2) -0.0015(19) 0.0048(18) -0.0016(18)
C21 0.029(2) 0.022(2) 0.026(2) -0.0011(18) 0.0035(18) -0.0013(18)
C22 0.029(2) 0.031(3) 0.025(2) 0.0051(19) 0.0013(18) -0.007(2)
C23 0.038(3) 0.047(3) 0.027(3) 0.003(2) 0.009(2) -0.002(2)
C25 0.033(3) 0.031(3) 0.037(3) 0.004(2) 0.012(2) 0.006(2)
C24 0.035(3) 0.040(3) 0.043(3) 0.003(2) 0.016(2) 0.008(2)

loop_
_atom_type_symbol
_atom_type_description
_atom_type_scat_dispersion_real
_atom_type_scat_dispersion_imag
_atom_type_scat_source
C C 0.0033 0.0016 'International Tables Vol C Tables 4.2.6.8 and 6.1.1.4'
H H 0.0000 0.0000 'International Tables Vol C Tables 4.2.6.8 and 6.1.1.4'
N N 0.0061 0.0033 'International Tables Vol C Tables 4.2.6.8 and 6.1.1.4'
O O 0.0106 0.0060 'International Tables Vol C Tables 4.2.6.8 and 6.1.1.4'
F F 0.0171 0.0103 'International Tables Vol C Tables 4.2.6.8 and 6.1.1.4'

loop_
_geom_angle_atom_site_label_1
_geom_angle_atom_site_label_2
_geom_angle_atom_site_label_3
_geom_angle
C7 N1 C8 121.6(4)
C7 N1 H1 119.2
C8 N1 H1 119.2
C13 N2 C14 121.1(4)
C13 N2 H2 119.5
C14 N2 H2 119.5
C19 N3 C20 128.9(4)
C19 N3 H3 115.5
C20 N3 H3 115.5
F1 C1 C2 118.0(4)
F1 C1 C6 119.1(4)
C2 C1 C6 122.8(5)
F2 C2 C1 121.8(5)
F2 C2 C3 118.5(5)
C1 C2 C3 119.7(4)
F3 C3 C4 120.3(5)
F3 C3 C2 120.7(5)
C4 C3 C2 119.0(5)
F4 C4 C5 120.8(5)
F4 C4 C3 119.0(5)
C5 C4 C3 120.1(5)
F5 C5 C4 117.5(4)
F5 C5 C6 119.8(4)
C4 C5 C6 122.7(4)
C5 C6 C1 115.7(4)
C5 C6 C7 123.3(4)
C1 C6 C7 120.9(4)
O1 C7 N1 124.6(4)
O1 C7 C6 120.3(4)
N1 C7 C6 115.0(4)
N1 C8 C9 110.1(4)
N1 C8 H8A 109.6
C9 C8 H8A 109.6
N1 C8 H8B 109.6
C9 C8 H8B 109.6
H8A C8 H8B 108.2
C10 C9 C8 112.8(4)
C10 C9 H9A 109.0
C8 C9 H9A 109.0
C10 C9 H9B 109.0
C8 C9 H9B 109.0
H9A C9 H9B 107.8
C11 C10 C9 112.5(4)
C11 C10 H10A 109.1
C9 C10 H10A 109.1
C11 C10 H10B 109.1
C9 C10 H10B 109.1
H10A C10 H10B 107.8
C12 C11 C10 112.9(4)
C12 C11 H11A 109.0
C10 C11 H11A 109.0
C12 C11 H11B 109.0
C10 C11 H11B 109.0
H11A C11 H11B 107.8
C11 C12 C13 114.1(4)
C11 C12 H12A 108.7
C13 C12 H12A 108.7
C11 C12 H12B 108.7
C13 C12 H12B 108.7
H12A C12 H12B 107.6
O2 C13 N2 121.4(4)
O2 C13 C12 122.4(4)
N2 C13 C12 116.2(4)
N2 C14 C15 112.9(4)
N2 C14 H14A 109.0
C15 C14 H14A 109.0
N2 C14 H14B 109.0
C15 C14 H14B 109.0
H14A C14 H14B 107.8
C16 C15 C14 110.5(4)
C16 C15 H15A 109.6
C14 C15 H15A 109.6
C16 C15 H15B 109.6
C14 C15 H15B 109.6
H15A C15 H15B 108.1
C15 C16 C17 114.1(4)
C15 C16 H16A 108.7
C17 C16 H16A 108.7
C15 C16 H16B 108.7
C17 C16 H16B 108.7
H16A C16 H16B 107.6
C18 C17 C16 111.0(4)
C18 C17 H17A 109.4
C16 C17 H17A 109.4
C18 C17 H17B 109.4
C16 C17 H17B 109.4
H17A C17 H17B 108.0
C19 C18 C17 114.8(4)
C19 C18 H18A 108.6
C17 C18 H18A 108.6
C19 C18 H18B 108.6
C17 C18 H18B 108.6
H18A C18 H18B 107.5
O3 C19 N3 123.9(4)
O3 C19 C18 122.7(4)
N3 C19 C18 113.4(4)
C21 C20 C25 119.2(4)
C21 C20 N3 123.8(4)
C25 C20 N3 116.9(4)
C22 C21 C20 119.2(4)
C22 C21 H21 120.4
C20 C21 H21 120.4
C23 C22 C21 121.5(5)
C23 C22 H22 119.3
C21 C22 H22 119.3
C22 C23 C24 118.9(5)
C22 C23 H23 120.5
C24 C23 H23 120.5
C24 C25 C20 121.1(5)
C24 C25 H25 119.4
C20 C25 H25 119.4
C25 C24 C23 120.0(5)
C25 C24 H24 120.0
C23 C24 H24 120.0

loop_
_geom_bond_atom_site_label_1
_geom_bond_atom_site_label_2
_geom_bond_distance
F1 C1 1.342(6)
F2 C2 1.339(5)
F3 C3 1.336(6)
F4 C4 1.347(6)
F5 C5 1.350(5)
O1 C7 1.229(6)
O2 C13 1.234(6)
O3 C19 1.229(6)
N1 C7 1.330(6)
N1 C8 1.473(6)
N1 H1 0.8800
N2 C13 1.330(6)
N2 C14 1.454(6)
N2 H2 0.8800
N3 C19 1.354(6)
N3 C20 1.422(6)
N3 H3 0.8800
C1 C2 1.355(7)
C1 C6 1.402(6)
C2 C3 1.391(8)
C3 C4 1.381(7)
C4 C5 1.363(7)
C5 C6 1.384(7)
C6 C7 1.510(6)
C8 C9 1.527(7)
C8 H8A 0.9900
C8 H8B 0.9900
C9 C10 1.522(6)
C9 H9A 0.9900
C9 H9B 0.9900
C10 C11 1.520(7)
C10 H10A 0.9900
C10 H10B 0.9900
C11 C12 1.516(7)
C11 H11A 0.9900
C11 H11B 0.9900
C12 C13 1.519(7)
C12 H12A 0.9900
C12 H12B 0.9900
C14 C15 1.527(7)
C14 H14A 0.9900
C14 H14B 0.9900
C15 C16 1.518(6)
C15 H15A 0.9900
C15 H15B 0.9900
C16 C17 1.525(7)
C16 H16A 0.9900
C16 H16B 0.9900
C17 C18 1.522(6)
C17 H17A 0.9900
C17 H17B 0.9900
C18 C19 1.520(6)
C18 H18A 0.9900
C18 H18B 0.9900
C20 C21 1.391(7)
C20 C25 1.392(7)
C21 C22 1.388(7)
C21 H21 0.9500
C22 C23 1.387(8)
C22 H22 0.9500
C23 C24 1.389(8)
C23 H23 0.9500
C25 C24 1.377(8)
C25 H25 0.9500
C24 H24 0.9500

loop_
_geom_torsion_atom_site_label_1
_geom_torsion_atom_site_label_2
_geom_torsion_atom_site_label_3
_geom_torsion_atom_site_label_4
_geom_torsion
F1 C1 C2 F2 -0.6(7)
C6 C1 C2 F2 -177.6(4)
F1 C1 C2 C3 178.6(4)
C6 C1 C2 C3 1.5(8)
F2 C2 C3 F3 0.3(7)
C1 C2 C3 F3 -178.9(5)
F2 C2 C3 C4 177.7(5)
C1 C2 C3 C4 -1.5(8)
F3 C3 C4 F4 -3.1(8)
C2 C3 C4 F4 179.5(5)
F3 C3 C4 C5 178.2(5)
C2 C3 C4 C5 0.7(8)
F4 C4 C5 F5 0.1(7)
C3 C4 C5 F5 178.8(5)
F4 C4 C5 C6 -178.8(5)
C3 C4 C5 C6 0.0(8)
F5 C5 C6 C1 -178.8(4)
C4 C5 C6 C1 0.0(7)
F5 C5 C6 C7 -3.7(7)
C4 C5 C6 C7 175.2(5)
F1 C1 C6 C5 -177.8(4)
C2 C1 C6 C5 -0.8(7)
F1 C1 C6 C7 7.0(7)
C2 C1 C6 C7 -176.0(4)
C8 N1 C7 O1 8.8(7)
C8 N1 C7 C6 -168.5(4)
C5 C6 C7 O1 -129.8(5)
C1 C6 C7 O1 45.1(7)
C5 C6 C7 N1 47.6(6)
C1 C6 C7 N1 -137.5(5)
C7 N1 C8 C9 142.9(5)
N1 C8 C9 C10 -169.8(4)
C8 C9 C10 C11 -173.7(4)
C9 C10 C11 C12 -176.3(4)
C10 C11 C12 C13 -170.1(4)
C14 N2 C13 O2 -1.4(7)
C14 N2 C13 C12 179.4(4)
C11 C12 C13 O2 4.2(7)
C11 C12 C13 N2 -176.6(4)
C13 N2 C14 C15 178.0(4)
N2 C14 C15 C16 178.2(4)
C14 C15 C16 C17 -176.3(4)
C15 C16 C17 C18 -177.7(4)
C16 C17 C18 C19 -174.3(4)
C20 N3 C19 O3 -0.7(8)
C20 N3 C19 C18 -178.0(4)
C17 C18 C19 O3 8.9(7)
C17 C18 C19 N3 -173.8(4)
C19 N3 C20 C21 9.6(8)
C19 N3 C20 C25 -172.7(5)
C25 C20 C21 C22 0.9(7)
N3 C20 C21 C22 178.5(4)
C20 C21 C22 C23 0.4(7)
C21 C22 C23 C24 -1.0(8)
C21 C20 C25 C24 -1.7(8)
N3 C20 C25 C24 -179.5(5)
C20 C25 C24 C23 1.2(9)
C22 C23 C24 C25 0.2(9)
